data_7201361
loop_
_publ_author_name
'Neumann, Marcus Aurelius'
'Perrin, Marc-Antoine'

_publ_section_title
;
 Can crystal structure prediction guide experimentalists to a new
 polymorph of paracetamol?
;
_journal_issue 11
_journal_name_full CrystEngComm
_journal_page_first 2475
_journal_paper_doi 10.1039/b909819d
_journal_volume 11
_journal_year 2009
_space_group_IT_number 33
_symmetry_cell_setting orthorhombic
_symmetry_Int_Tables_number 33
_symmetry_space_group_name_Hall 'P 2c -2n'
_symmetry_space_group_name_H-M 'P n a 21'
_cell_angle_alpha 90.000000
_cell_angle_beta 90.000000
_cell_angle_gamma 90.000000
_cell_length_a 16.876360
_cell_length_b 8.966109
_cell_length_c 9.459942
_cell_volume 1431.434
_cod_data_source_file b909819d.txt
_cod_data_source_block 13
_cod_original_sg_symbol_H-M 'P n a 2_1'
_cod_struct_determination_method theoretical
_cod_database_code 7201361

loop_
_symmetry_equiv_pos_site_id
_symmetry_equiv_pos_as_xyz
1 x,y,z
2 -x,-y,z+1/2
3 x+1/2,-y+1/2,z
4 -x+1/2,y+1/2,z+1/2

loop_
_atom_site_label
_atom_site_type_symbol
_atom_site_fract_x
_atom_site_fract_y
_atom_site_fract_z
C0_0 C -0.673968 0.072520 0.417550
C1_0 C -0.663294 -0.000243 0.547282
C2_0 C -0.750756 0.086703 0.363235
N3_0 N -0.611193 0.139750 0.341660
C4_0 C -0.728134 -0.056451 0.620642
H5_0 H -0.604238 -0.011720 0.590567
C6_0 C -0.815568 0.030191 0.436443
H7_0 H -0.759744 0.142346 0.262203
C8_0 C -0.532743 0.112416 0.352803
H9_0 H -0.626844 0.221893 0.271224
C10_0 C -0.804810 -0.042392 0.566272
H11_0 H -0.719949 -0.110783 0.722356
H12_0 H -0.874932 0.041670 0.393201
C13_0 C -0.480505 0.210569 0.262990
O14_0 O -0.504630 0.013866 0.433284
O15_0 O -0.866681 -0.100595 0.641025
H16_0 H -0.495041 0.199750 0.150486
H17_0 H -0.488998 0.327677 0.292677
H18_0 H -0.418442 0.180843 0.279516
H19_0 H -0.918442 -0.060126 0.602321
H7_1 H -0.754019 0.260844 0.645335
C2_1 C -0.747830 0.365326 0.587652
C0_1 C -0.672890 0.430803 0.573878
C6_1 C -0.814315 0.430708 0.527318
C1_1 C -0.665972 0.564495 0.497931
N3_1 N -0.608967 0.359651 0.643233
C10_1 C -0.807336 0.563757 0.450453
H12_1 H -0.871970 0.377930 0.538625
C4_1 C -0.732597 0.629813 0.437227
H5_1 H -0.608587 0.617374 0.487317
C8_1 C -0.530581 0.389064 0.635044
H9_1 H -0.624357 0.276279 0.712212
O15_1 O -0.870898 0.629191 0.386075
H11_1 H -0.726820 0.734427 0.379926
C13_1 C -0.478565 0.292168 0.726542
O14_1 O -0.502349 0.489186 0.556362
H19_1 H -0.920408 0.568684 0.404676
H16_1 H -0.479208 0.177059 0.687121
H17_1 H -0.499653 0.290153 0.836025
H18_1 H -0.417856 0.334279 0.724437
